data_4301737
loop_
_publ_author_name
'Sounik Saha'
'Ritankar Majumdar'
'Mithun Roy'
'Rajan R. Dighe'
'Akhil R. Chakravarty'

_publ_contact_author_address
;Department of Inorganic and Physical Chemistry 
Indian Institute of Science
Bangalore 560 012. INDIA
;
_publ_contact_author_email arc@ipc.iisc.ernet.in
_publ_contact_author_fax 91-080-23600683
_publ_contact_author_name 'Prof. A. R. Chakravarty'
_publ_contact_author_phone 91-080-22932533
_publ_section_title
;
An Iron Complex of Dipyridophenazine as a Potent Photocytotoxic Agent in
Visible Light
;
_journal_name_full 'Inorganic Chemistry'
_journal_page_first 2652
_journal_page_last 2663
_journal_paper_doi 10.1021/ic8022612
_journal_volume 48
_journal_year 2009
_chemical_formula_moiety 'C48 H63 Fe N4 O5'
_chemical_formula_sum 'C48 H63 Fe N4 O5'
_chemical_formula_weight 831.87
_chemical_name_systematic
;
 ?
;
_space_group_IT_number 2
_symmetry_cell_setting triclinic
_symmetry_space_group_name_Hall '-P 1'
_symmetry_space_group_name_H-M 'P -1'
_atom_sites_solution_hydrogens geom
_atom_sites_solution_primary direct
_atom_sites_solution_secondary difmap
_audit_creation_method SHELXL-97
_cell_angle_alpha 104.387(5)
_cell_angle_beta 102.537(6)
_cell_angle_gamma 103.424(5)
_cell_formula_units_Z 2
_cell_length_a 9.657(3)
_cell_length_b 14.179(4)
_cell_length_c 18.778(5)
_cell_measurement_temperature 293(2)
_cell_volume 2317.2(12)
_computing_cell_refinement 'Bruker Smart'
_computing_data_collection 'Bruker Smart'
_computing_data_reduction 'Bruker Saint'
_computing_molecular_graphics 'Ortep-3 for Windows (Farrugia, 1997)'
_computing_publication_material 'WinGX publication routines (Farrugia, 1999)'
_computing_structure_refinement 'SHELXL-97 (Sheldrick, 1997)'
_computing_structure_solution 'SHELXL-97 (Sheldrick, 1997)'
_diffrn_ambient_temperature 293(2)
_diffrn_detector_area_resol_mean 0.3
_diffrn_measured_fraction_theta_full 0.997
_diffrn_measured_fraction_theta_max 0.997
_diffrn_measurement_device_type 'Bruker Smart CCD Area Detector'
_diffrn_measurement_method 'omega scans'
_diffrn_radiation_monochromator graphite
_diffrn_radiation_source 'fine-focus sealed tube'
_diffrn_radiation_type MoK\a
_diffrn_radiation_wavelength 0.71073
_diffrn_reflns_av_R_equivalents 0.0495
_diffrn_reflns_av_sigmaI/netI 0.0685
_diffrn_reflns_limit_h_max 11
_diffrn_reflns_limit_h_min -11
_diffrn_reflns_limit_k_max 16
_diffrn_reflns_limit_k_min -16
_diffrn_reflns_limit_l_max 22
_diffrn_reflns_limit_l_min -22
_diffrn_reflns_number 22561
_diffrn_reflns_theta_full 25.00
_diffrn_reflns_theta_max 25.00
_diffrn_reflns_theta_min 2.22
_exptl_absorpt_coefficient_mu 0.373
_exptl_absorpt_correction_T_max 0.904
_exptl_absorpt_correction_T_min 0.870
_exptl_absorpt_correction_type empirical
_exptl_absorpt_process_details SADABS(Sheldrick,1997)
_exptl_crystal_colour Purple
_exptl_crystal_density_diffrn 1.192
_exptl_crystal_density_method 'not measured'
_exptl_crystal_description Block
_exptl_crystal_F_000 890
_exptl_crystal_size_max 0.38
_exptl_crystal_size_mid 0.31
_exptl_crystal_size_min 0.27
_refine_diff_density_max 0.813
_refine_diff_density_min -0.252
_refine_diff_density_rms 0.062
_refine_ls_extinction_method none
_refine_ls_goodness_of_fit_ref 1.053
_refine_ls_hydrogen_treatment constr
_refine_ls_matrix_type full
_refine_ls_number_parameters 535
_refine_ls_number_reflns 8140
_refine_ls_number_restraints 0
_refine_ls_restrained_S_all 1.053
_refine_ls_R_factor_all 0.1055
_refine_ls_R_factor_gt 0.0647
_refine_ls_shift/su_max 0.003
_refine_ls_shift/su_mean 0.000
_refine_ls_structure_factor_coef Fsqd
_refine_ls_weighting_details 'calc w=1/[\s^2^(Fo^2^)+(0.0842P)^2^+0.6093P] where P=(Fo^2^+2Fc^2^)/3'
_refine_ls_weighting_scheme calc
_refine_ls_wR_factor_gt 0.1548
_refine_ls_wR_factor_ref 0.1768
_reflns_number_gt 5395
_reflns_number_total 8140
_reflns_threshold_expression >2sigma(I)
_cod_data_source_file ic8022612_si_002.cif
_cod_data_source_block icarc1
_cod_depositor_comments
;
The following automatic conversions were performed:
'_symmetry_cell_setting' value 'Triclinic' changed to 'triclinic'
according to '/home/saulius/struct/CIF-dictionaries/cif_core.dic'
dictionary named 'cif_core.dic' version 2.4.1 from 2010-06-29.

Automatic conversion script
Id: cif_fix_enum 1527 2010-12-29 10:47:43Z saulius 
;
_cod_database_code 4301737

loop_
_symmetry_equiv_pos_as_xyz
'x, y, z'
'-x, -y, -z'

loop_
_atom_site_label
_atom_site_type_symbol
_atom_site_fract_x
_atom_site_fract_y
_atom_site_fract_z
_atom_site_U_iso_or_equiv
_atom_site_adp_type
_atom_site_occupancy
_atom_site_symmetry_multiplicity
_atom_site_calc_flag
_atom_site_refinement_flags
_atom_site_disorder_assembly
_atom_site_disorder_group
Fe1 Fe 0.14561(6) 0.17776(4) 0.81910(3) 0.03842(19) Uani 1 1 d . . .
O1 O 0.0311(3) 0.12817(19) 0.71454(14) 0.0436(6) Uani 1 1 d . . .
O2 O 0.2013(3) 0.31918(18) 0.83158(14) 0.0423(6) Uani 1 1 d . . .
O3 O 0.2905(3) 0.1755(2) 0.91508(15) 0.0469(7) Uani 1 1 d . . .
N3 N 0.3412(3) 0.1606(2) 0.78125(17) 0.0363(7) Uani 1 1 d . . .
N1 N 0.0350(3) 0.0134(2) 0.82598(18) 0.0422(8) Uani 1 1 d . . .
O4 O 0.4686(3) 0.1099(3) 0.95690(19) 0.0711(9) Uani 1 1 d . . .
C13 C 0.1660(4) 0.0238(3) 0.6614(2) 0.0398(9) Uani 1 1 d . . .
N2 N -0.0052(3) 0.1957(2) 0.88670(18) 0.0438(8) Uani 1 1 d . . .
C35 C 0.4279(4) 0.4578(3) 0.7000(2) 0.0399(9) Uani 1 1 d . . .
C18 C 0.0300(4) 0.0388(3) 0.6676(2) 0.0401(9) Uani 1 1 d . . .
C36 C 0.4714(4) 0.3853(3) 0.7300(2) 0.0410(9) Uani 1 1 d . . .
H36 H 0.5539 0.3669 0.7207 0.049 Uiso 1 1 calc R . .
C32 C 0.2699(4) 0.3642(3) 0.7874(2) 0.0354(8) Uani 1 1 d . . .
C16 C -0.0913(5) -0.1313(3) 0.5846(2) 0.0530(11) Uani 1 1 d . . .
H16 H -0.1787 -0.1842 0.5574 0.064 Uiso 1 1 calc R . .
C12 C -0.0483(4) 0.0183(3) 0.8755(2) 0.0397(9) Uani 1 1 d . . .
C34 C 0.3036(4) 0.4815(3) 0.7153(2) 0.0432(9) Uani 1 1 d . . .
H34 H 0.2729 0.5299 0.6959 0.052 Uiso 1 1 calc R . .
C7 C -0.1598(4) 0.1223(3) 0.9571(2) 0.0466(10) Uani 1 1 d . . .
C4 C -0.1158(4) -0.0670(3) 0.8955(2) 0.0470(10) Uani 1 1 d . . .
C14 C 0.1708(4) -0.0704(3) 0.6190(2) 0.0447(9) Uani 1 1 d . . .
H14 H 0.2623 -0.0791 0.6163 0.054 Uiso 1 1 calc R . .
C31 C 0.3952(4) 0.3396(3) 0.7733(2) 0.0367(8) Uani 1 1 d . . .
C33 C 0.2218(4) 0.4376(3) 0.7577(2) 0.0391(9) Uani 1 1 d . . .
C11 C -0.0707(4) 0.1148(3) 0.9078(2) 0.0405(9) Uani 1 1 d . . .
C17 C -0.1050(4) -0.0400(3) 0.6249(2) 0.0474(10) Uani 1 1 d . . .
C27 C 0.3049(4) 0.1147(3) 0.6971(2) 0.0436(9) Uani 1 1 d . . .
H27A H 0.3884 0.0936 0.6856 0.052 Uiso 1 1 calc R . .
H27B H 0.2930 0.1667 0.6731 0.052 Uiso 1 1 calc R . .
C15 C 0.0427(5) -0.1512(3) 0.5810(2) 0.0476(10) Uani 1 1 d . . .
C29 C 0.4028(4) 0.0995(3) 0.8248(2) 0.0447(9) Uani 1 1 d . . .
H29A H 0.5067 0.1099 0.8270 0.054 Uiso 1 1 calc R . .
H29B H 0.3496 0.0276 0.7992 0.054 Uiso 1 1 calc R . .
C41 C 0.0880(5) 0.4693(3) 0.7740(2) 0.0501(10) Uani 1 1 d . . .
C1 C 0.0475(4) -0.0777(3) 0.7932(2) 0.0507(10) Uani 1 1 d . . .
H1 H 0.1012 -0.0826 0.7576 0.061 Uiso 1 1 calc R . .
C5 C -0.2022(4) -0.0543(4) 0.9488(2) 0.0570(12) Uani 1 1 d . . .
H5 H -0.2436 -0.1096 0.9637 0.068 Uiso 1 1 calc R . .
C28 C 0.4511(4) 0.2650(3) 0.8072(2) 0.0404(9) Uani 1 1 d . . .
H28A H 0.5407 0.2592 0.7935 0.049 Uiso 1 1 calc R . .
H28B H 0.4777 0.2919 0.8628 0.049 Uiso 1 1 calc R . .
C10 C -0.0286(5) 0.2838(3) 0.9148(2) 0.0536(11) Uani 1 1 d . . .
H10 H 0.0158 0.3393 0.9009 0.064 Uiso 1 1 calc R . .
C3 C -0.0966(5) -0.1606(3) 0.8601(3) 0.0575(12) Uani 1 1 d . . .
H3 H -0.1394 -0.2188 0.8715 0.069 Uiso 1 1 calc R . .
C37 C 0.5184(5) 0.5118(3) 0.6556(2) 0.0516(11) Uani 1 1 d . . .
C19 C 0.0406(5) -0.2580(3) 0.5351(3) 0.0626(12) Uani 1 1 d . . .
C23 C -0.2572(4) -0.0229(3) 0.6203(3) 0.0573(11) Uani 1 1 d . . .
C6 C -0.2240(4) 0.0350(4) 0.9770(2) 0.0568(12) Uani 1 1 d . . .
H6 H -0.2823 0.0406 1.0104 0.068 Uiso 1 1 calc R . .
C8 C -0.1802(5) 0.2176(4) 0.9856(3) 0.0606(12) Uani 1 1 d . . .
H8 H -0.2374 0.2262 1.0192 0.073 Uiso 1 1 calc R . .
C9 C -0.1159(5) 0.2980(3) 0.9638(3) 0.0632(13) Uani 1 1 d . . .
H9 H -0.1304 0.3612 0.9816 0.076 Uiso 1 1 calc R . .
C44 C -0.0535(4) 0.3761(3) 0.7445(3) 0.0589(12) Uani 1 1 d . . .
H44A H -0.0830 0.3517 0.6894 0.088 Uiso 1 1 calc R . .
H44B H -0.1323 0.3959 0.7617 0.088 Uiso 1 1 calc R . .
H44C H -0.0330 0.3229 0.7642 0.088 Uiso 1 1 calc R . .
C2 C -0.0155(5) -0.1662(3) 0.8092(3) 0.0592(12) Uani 1 1 d . . .
H2 H -0.0021 -0.2280 0.7855 0.071 Uiso 1 1 calc R . .
C42 C 0.1236(5) 0.5217(3) 0.8610(3) 0.0688(14) Uani 1 1 d . . .
H42A H 0.1564 0.4783 0.8884 0.103 Uiso 1 1 calc R . .
H42B H 0.0359 0.5339 0.8724 0.103 Uiso 1 1 calc R . .
H42C H 0.2009 0.5855 0.8763 0.103 Uiso 1 1 calc R . .
C30 C 0.3888(4) 0.1304(3) 0.9060(2) 0.0462(10) Uani 1 1 d . . .
C43 C 0.0532(6) 0.5469(4) 0.7341(3) 0.0780(15) Uani 1 1 d . . .
H43A H 0.1384 0.6065 0.7515 0.117 Uiso 1 1 calc R . .
H43B H -0.0300 0.5658 0.7464 0.117 Uiso 1 1 calc R . .
H43C H 0.0295 0.5169 0.6795 0.117 Uiso 1 1 calc R . .
C38 C 0.4278(6) 0.5587(4) 0.6061(3) 0.0863(17) Uani 1 1 d . . .
H38A H 0.4881 0.5919 0.5796 0.129 Uiso 1 1 calc R . .
H38B H 0.3950 0.6078 0.6380 0.129 Uiso 1 1 calc R . .
H38C H 0.3429 0.5060 0.5692 0.129 Uiso 1 1 calc R . .
C22 C -0.0561(6) -0.2864(4) 0.4513(3) 0.0964(19) Uani 1 1 d . . .
H22A H -0.1563 -0.2880 0.4507 0.145 Uiso 1 1 calc R . .
H22B H -0.0556 -0.3524 0.4225 0.145 Uiso 1 1 calc R . .
H22C H -0.0166 -0.2364 0.4287 0.145 Uiso 1 1 calc R . .
C39 C 0.6525(6) 0.5973(4) 0.7147(3) 0.0914(18) Uani 1 1 d . . .
H39A H 0.7130 0.5683 0.7451 0.137 Uiso 1 1 calc R . .
H39B H 0.6180 0.6443 0.7475 0.137 Uiso 1 1 calc R . .
H39C H 0.7103 0.6329 0.6884 0.137 Uiso 1 1 calc R . .
C21 C 0.1954(6) -0.2627(4) 0.5325(3) 0.0882(17) Uani 1 1 d . . .
H21A H 0.2349 -0.2164 0.5071 0.132 Uiso 1 1 calc R . .
H21B H 0.1894 -0.3309 0.5047 0.132 Uiso 1 1 calc R . .
H21C H 0.2594 -0.2438 0.5839 0.132 Uiso 1 1 calc R . .
C25 C -0.2645(6) 0.0669(4) 0.5899(3) 0.0920(18) Uani 1 1 d . . .
H25A H -0.1848 0.1266 0.6226 0.138 Uiso 1 1 calc R . .
H25B H -0.3581 0.0796 0.5892 0.138 Uiso 1 1 calc R . .
H25C H -0.2553 0.0507 0.5387 0.138 Uiso 1 1 calc R . .
C40 C 0.5749(8) 0.4373(5) 0.6044(3) 0.105(2) Uani 1 1 d . . .
H40A H 0.6371 0.4100 0.6355 0.157 Uiso 1 1 calc R . .
H40B H 0.6312 0.4724 0.5773 0.157 Uiso 1 1 calc R . .
H40C H 0.4917 0.3826 0.5680 0.157 Uiso 1 1 calc R . .
N4 N 0.2396(14) 0.4922(10) 1.0715(7) 0.229(5) Uani 1 1 d . . .
C24 C -0.2837(5) -0.0015(5) 0.6987(3) 0.0907(18) Uani 1 1 d . . .
H24A H -0.2807 -0.0586 0.7171 0.136 Uiso 1 1 calc R . .
H24B H -0.3794 0.0090 0.6946 0.136 Uiso 1 1 calc R . .
H24C H -0.2078 0.0586 0.7340 0.136 Uiso 1 1 calc R . .
C20 C -0.0237(8) -0.3354(4) 0.5720(4) 0.116(2) Uani 1 1 d . . .
H20A H 0.0375 -0.3180 0.6238 0.174 Uiso 1 1 calc R . .
H20B H -0.0264 -0.4024 0.5432 0.174 Uiso 1 1 calc R . .
H20C H -0.1228 -0.3347 0.5722 0.174 Uiso 1 1 calc R . .
C26 C -0.3849(5) -0.1162(5) 0.5639(4) 0.108(2) Uani 1 1 d . . .
H26A H -0.3679 -0.1323 0.5144 0.162 Uiso 1 1 calc R . .
H26B H -0.4776 -0.1009 0.5595 0.162 Uiso 1 1 calc R . .
H26C H -0.3888 -0.1736 0.5826 0.162 Uiso 1 1 calc R . .
O5 O 0.5653(7) 0.2214(4) 1.1116(4) 0.165(2) Uani 1 1 d . . .
C46 C 0.3285(14) 0.4456(11) 1.0686(6) 0.166(5) Uani 1 1 d . . .
C48 C 0.5827(11) 0.1824(6) 1.2273(5) 0.149(3) Uani 1 1 d . . .
C45 C 0.4341(11) 0.4003(7) 1.0675(6) 0.170(4) Uani 1 1 d . . .
C47 C 0.6039(9) 0.1584(6) 1.1490(6) 0.148(4) Uani 1 1 d . . .

loop_
_atom_site_aniso_label
_atom_site_aniso_U_11
_atom_site_aniso_U_22
_atom_site_aniso_U_33
_atom_site_aniso_U_23
_atom_site_aniso_U_13
_atom_site_aniso_U_12
Fe1 0.0375(3) 0.0375(3) 0.0430(3) 0.0147(2) 0.0171(3) 0.0094(2)
O1 0.0388(15) 0.0453(16) 0.0454(16) 0.0131(13) 0.0118(12) 0.0123(12)
O2 0.0479(15) 0.0383(14) 0.0466(16) 0.0159(12) 0.0230(13) 0.0125(12)
O3 0.0451(16) 0.0508(16) 0.0455(16) 0.0180(13) 0.0143(13) 0.0118(14)
N3 0.0342(16) 0.0334(16) 0.0414(18) 0.0143(14) 0.0119(14) 0.0070(14)
N1 0.0388(18) 0.0422(19) 0.0457(19) 0.0158(15) 0.0126(15) 0.0100(15)
O4 0.062(2) 0.101(3) 0.069(2) 0.053(2) 0.0195(17) 0.0310(19)
C13 0.039(2) 0.039(2) 0.038(2) 0.0109(17) 0.0106(17) 0.0056(17)
N2 0.0441(19) 0.0423(19) 0.049(2) 0.0158(16) 0.0222(16) 0.0103(15)
C35 0.039(2) 0.039(2) 0.035(2) 0.0103(17) 0.0099(17) 0.0012(17)
C18 0.045(2) 0.041(2) 0.037(2) 0.0148(18) 0.0130(18) 0.0127(18)
C36 0.034(2) 0.039(2) 0.044(2) 0.0079(18) 0.0129(18) 0.0044(17)
C32 0.038(2) 0.0274(18) 0.035(2) 0.0049(16) 0.0130(17) 0.0019(16)
C16 0.047(3) 0.048(3) 0.045(2) 0.009(2) 0.001(2) -0.004(2)
C12 0.030(2) 0.045(2) 0.040(2) 0.0180(18) 0.0060(17) 0.0027(17)
C34 0.045(2) 0.039(2) 0.043(2) 0.0150(18) 0.0109(19) 0.0087(18)
C7 0.038(2) 0.060(3) 0.039(2) 0.017(2) 0.0138(18) 0.007(2)
C4 0.034(2) 0.047(2) 0.051(2) 0.020(2) 0.0045(19) 0.0001(18)
C14 0.049(2) 0.046(2) 0.040(2) 0.0105(19) 0.0157(19) 0.015(2)
C31 0.035(2) 0.0304(19) 0.038(2) 0.0080(16) 0.0091(17) 0.0022(16)
C33 0.041(2) 0.033(2) 0.041(2) 0.0089(17) 0.0131(18) 0.0089(17)
C11 0.032(2) 0.046(2) 0.039(2) 0.0144(18) 0.0078(17) 0.0069(18)
C17 0.041(2) 0.047(2) 0.047(2) 0.015(2) 0.0075(19) 0.0055(19)
C27 0.040(2) 0.045(2) 0.046(2) 0.0130(19) 0.0164(19) 0.0097(18)
C15 0.055(3) 0.042(2) 0.037(2) 0.0062(18) 0.011(2) 0.006(2)
C29 0.040(2) 0.040(2) 0.054(3) 0.0178(19) 0.0121(19) 0.0103(18)
C41 0.052(2) 0.045(2) 0.060(3) 0.019(2) 0.021(2) 0.021(2)
C1 0.047(2) 0.043(2) 0.058(3) 0.014(2) 0.016(2) 0.008(2)
C5 0.045(2) 0.066(3) 0.058(3) 0.029(2) 0.016(2) 0.000(2)
C28 0.0295(19) 0.041(2) 0.046(2) 0.0129(18) 0.0113(17) 0.0030(17)
C10 0.064(3) 0.048(3) 0.059(3) 0.019(2) 0.034(2) 0.019(2)
C3 0.049(3) 0.043(3) 0.072(3) 0.026(2) 0.010(2) -0.003(2)
C37 0.056(3) 0.057(3) 0.048(3) 0.025(2) 0.023(2) 0.011(2)
C19 0.073(3) 0.044(3) 0.056(3) 0.002(2) 0.018(2) 0.005(2)
C23 0.035(2) 0.065(3) 0.063(3) 0.021(2) 0.003(2) 0.009(2)
C6 0.045(2) 0.075(3) 0.053(3) 0.025(2) 0.024(2) 0.008(2)
C8 0.056(3) 0.076(3) 0.055(3) 0.017(2) 0.031(2) 0.018(2)
C9 0.072(3) 0.054(3) 0.069(3) 0.011(2) 0.041(3) 0.020(2)
C44 0.045(2) 0.062(3) 0.075(3) 0.026(2) 0.023(2) 0.016(2)
C2 0.061(3) 0.041(2) 0.073(3) 0.016(2) 0.020(3) 0.012(2)
C42 0.074(3) 0.051(3) 0.082(4) 0.007(2) 0.042(3) 0.017(2)
C30 0.043(2) 0.044(2) 0.052(3) 0.024(2) 0.013(2) 0.005(2)
C43 0.071(3) 0.074(3) 0.125(5) 0.055(3) 0.049(3) 0.043(3)
C38 0.083(4) 0.117(5) 0.085(4) 0.068(4) 0.037(3) 0.027(3)
C22 0.091(4) 0.092(4) 0.065(4) -0.021(3) 0.013(3) 0.008(3)
C39 0.065(3) 0.101(4) 0.095(4) 0.043(4) 0.026(3) -0.013(3)
C21 0.097(4) 0.062(3) 0.090(4) -0.004(3) 0.022(3) 0.029(3)
C25 0.067(3) 0.108(5) 0.108(5) 0.052(4) 0.007(3) 0.038(3)
C40 0.157(6) 0.111(5) 0.105(5) 0.063(4) 0.099(5) 0.062(4)
N4 0.189(11) 0.213(12) 0.208(10) 0.018(8) -0.004(9) 0.029(8)
C24 0.045(3) 0.149(6) 0.097(4) 0.053(4) 0.029(3) 0.041(3)
C20 0.189(7) 0.049(3) 0.121(5) 0.026(3) 0.078(5) 0.026(4)
C26 0.038(3) 0.108(5) 0.133(6) 0.011(4) -0.008(3) 0.003(3)
O5 0.166(5) 0.119(4) 0.183(6) 0.044(4) 0.032(4) 0.011(4)
C46 0.142(11) 0.178(12) 0.093(6) -0.007(7) -0.021(7) -0.003(8)
C48 0.215(9) 0.116(6) 0.135(7) 0.027(5) 0.088(7) 0.061(6)
C45 0.156(8) 0.157(8) 0.175(9) -0.004(6) 0.012(7) 0.103(7)
C47 0.129(7) 0.116(6) 0.175(9) 0.067(6) -0.027(6) 0.036(5)

loop_
_atom_type_symbol
_atom_type_description
_atom_type_scat_dispersion_real
_atom_type_scat_dispersion_imag
_atom_type_scat_source
C C 0.0033 0.0016 'International Tables Vol C Tables 4.2.6.8 and 6.1.1.4'
H H 0.0000 0.0000 'International Tables Vol C Tables 4.2.6.8 and 6.1.1.4'
N N 0.0061 0.0033 'International Tables Vol C Tables 4.2.6.8 and 6.1.1.4'
O O 0.0106 0.0060 'International Tables Vol C Tables 4.2.6.8 and 6.1.1.4'
Fe Fe 0.3463 0.8444 'International Tables Vol C Tables 4.2.6.8 and 6.1.1.4'

loop_
_geom_angle_atom_site_label_1
_geom_angle_atom_site_label_2
_geom_angle_atom_site_label_3
_geom_angle
_geom_angle_site_symmetry_1
_geom_angle_site_symmetry_3
_geom_angle_publ_flag
O2 Fe1 O1 98.97(11) . . ?
O2 Fe1 O3 100.66(11) . . ?
O1 Fe1 O3 155.55(11) . . ?
O2 Fe1 N2 90.71(11) . . ?
O1 Fe1 N2 107.22(12) . . ?
O3 Fe1 N2 87.02(12) . . ?
O2 Fe1 N3 91.81(10) . . ?
O1 Fe1 N3 88.41(11) . . ?
O3 Fe1 N3 76.56(11) . . ?
N2 Fe1 N3 163.57(12) . . ?
O2 Fe1 N1 164.02(11) . . ?
O1 Fe1 N1 86.75(11) . . ?
O3 Fe1 N1 78.28(10) . . ?
N2 Fe1 N1 73.33(11) . . ?
N3 Fe1 N1 103.31(11) . . ?
C18 O1 Fe1 121.1(2) . . ?
C32 O2 Fe1 125.6(2) . . ?
C30 O3 Fe1 117.9(3) . . ?
C29 N3 C27 113.4(3) . . ?
C29 N3 C28 108.3(3) . . ?
C27 N3 C28 110.1(3) . . ?
C29 N3 Fe1 104.7(2) . . ?
C27 N3 Fe1 112.9(2) . . ?
C28 N3 Fe1 107.0(2) . . ?
C1 N1 C12 117.2(3) . . ?
C1 N1 Fe1 131.3(3) . . ?
C12 N1 Fe1 111.4(2) . . ?
C14 C13 C18 120.6(3) . . ?
C14 C13 C27 121.1(3) . . ?
C18 C13 C27 118.1(3) . . ?
C10 N2 C11 117.7(3) . . ?
C10 N2 Fe1 123.2(3) . . ?
C11 N2 Fe1 118.8(2) . . ?
C34 C35 C36 116.5(3) . . ?
C34 C35 C37 122.4(3) . . ?
C36 C35 C37 121.1(3) . . ?
O1 C18 C13 118.8(3) . . ?
O1 C18 C17 121.5(3) . . ?
C13 C18 C17 119.7(3) . . ?
C31 C36 C35 121.7(3) . . ?
C31 C36 H36 119.1 . . ?
C35 C36 H36 119.1 . . ?
O2 C32 C31 118.4(3) . . ?
O2 C32 C33 122.3(3) . . ?
C31 C32 C33 119.3(3) . . ?
C17 C16 C15 125.7(4) . . ?
C17 C16 H16 117.2 . . ?
C15 C16 H16 117.2 . . ?
N1 C12 C4 123.1(4) . . ?
N1 C12 C11 118.0(3) . . ?
C4 C12 C11 118.9(3) . . ?
C35 C34 C33 124.4(4) . . ?
C35 C34 H34 117.8 . . ?
C33 C34 H34 117.8 . . ?
C11 C7 C8 117.3(4) . . ?
C11 C7 C6 119.7(4) . . ?
C8 C7 C6 123.0(4) . . ?
C3 C4 C12 117.1(4) . . ?
C3 C4 C5 123.8(4) . . ?
C12 C4 C5 119.1(4) . . ?
C15 C14 C13 121.4(4) . . ?
C15 C14 H14 119.3 . . ?
C13 C14 H14 119.3 . . ?
C36 C31 C32 120.7(3) . . ?
C36 C31 C28 119.5(3) . . ?
C32 C31 C28 119.8(3) . . ?
C34 C33 C32 117.4(3) . . ?
C34 C33 C41 121.6(3) . . ?
C32 C33 C41 121.0(3) . . ?
N2 C11 C7 122.6(4) . . ?
N2 C11 C12 117.5(3) . . ?
C7 C11 C12 119.8(3) . . ?
C16 C17 C18 116.1(4) . . ?
C16 C17 C23 121.8(4) . . ?
C18 C17 C23 121.9(4) . . ?
N3 C27 C13 114.7(3) . . ?
N3 C27 H27A 108.6 . . ?
C13 C27 H27A 108.6 . . ?
N3 C27 H27B 108.6 . . ?
C13 C27 H27B 108.6 . . ?
H27A C27 H27B 107.6 . . ?
C14 C15 C16 116.2(4) . . ?
C14 C15 C19 124.0(4) . . ?
C16 C15 C19 119.8(4) . . ?
N3 C29 C30 110.1(3) . . ?
N3 C29 H29A 109.7 . . ?
C30 C29 H29A 109.7 . . ?
N3 C29 H29B 109.7 . . ?
C30 C29 H29B 109.7 . . ?
H29A C29 H29B 108.2 . . ?
C33 C41 C43 111.9(3) . . ?
C33 C41 C42 109.1(3) . . ?
C43 C41 C42 106.9(4) . . ?
C33 C41 C44 111.0(3) . . ?
C43 C41 C44 107.0(4) . . ?
C42 C41 C44 110.9(3) . . ?
N1 C1 C2 123.7(4) . . ?
N1 C1 H1 118.1 . . ?
C2 C1 H1 118.1 . . ?
C6 C5 C4 121.3(4) . . ?
C6 C5 H5 119.4 . . ?
C4 C5 H5 119.4 . . ?
N3 C28 C31 114.0(3) . . ?
N3 C28 H28A 108.7 . . ?
C31 C28 H28A 108.7 . . ?
N3 C28 H28B 108.7 . . ?
C31 C28 H28B 108.7 . . ?
H28A C28 H28B 107.6 . . ?
N2 C10 C9 123.5(4) . . ?
N2 C10 H10 118.2 . . ?
C9 C10 H10 118.2 . . ?
C2 C3 C4 120.0(4) . . ?
C2 C3 H3 120.0 . . ?
C4 C3 H3 120.0 . . ?
C38 C37 C40 108.7(4) . . ?
C38 C37 C39 108.7(4) . . ?
C40 C37 C39 108.9(4) . . ?
C38 C37 C35 112.0(3) . . ?
C40 C37 C35 110.7(4) . . ?
C39 C37 C35 107.8(3) . . ?
C21 C19 C20 108.9(5) . . ?
C21 C19 C15 112.2(4) . . ?
C20 C19 C15 109.1(4) . . ?
C21 C19 C22 107.2(4) . . ?
C20 C19 C22 109.7(5) . . ?
C15 C19 C22 109.6(4) . . ?
C24 C23 C25 109.9(4) . . ?
C24 C23 C17 110.8(4) . . ?
C25 C23 C17 109.4(4) . . ?
C24 C23 C26 108.4(4) . . ?
C25 C23 C26 106.5(4) . . ?
C17 C23 C26 111.7(4) . . ?
C5 C6 C7 121.2(4) . . ?
C5 C6 H6 119.4 . . ?
C7 C6 H6 119.4 . . ?
C9 C8 C7 119.9(4) . . ?
C9 C8 H8 120.0 . . ?
C7 C8 H8 120.0 . . ?
C8 C9 C10 118.9(4) . . ?
C8 C9 H9 120.5 . . ?
C10 C9 H9 120.5 . . ?
C41 C44 H44A 109.5 . . ?
C41 C44 H44B 109.5 . . ?
H44A C44 H44B 109.5 . . ?
C41 C44 H44C 109.5 . . ?
H44A C44 H44C 109.5 . . ?
H44B C44 H44C 109.5 . . ?
C3 C2 C1 118.8(4) . . ?
C3 C2 H2 120.6 . . ?
C1 C2 H2 120.6 . . ?
C41 C42 H42A 109.5 . . ?
C41 C42 H42B 109.5 . . ?
H42A C42 H42B 109.5 . . ?
C41 C42 H42C 109.5 . . ?
H42A C42 H42C 109.5 . . ?
H42B C42 H42C 109.5 . . ?
O4 C30 O3 125.1(4) . . ?
O4 C30 C29 119.3(4) . . ?
O3 C30 C29 115.6(3) . . ?
C41 C43 H43A 109.5 . . ?
C41 C43 H43B 109.5 . . ?
H43A C43 H43B 109.5 . . ?
C41 C43 H43C 109.5 . . ?
H43A C43 H43C 109.5 . . ?
H43B C43 H43C 109.5 . . ?
C37 C38 H38A 109.5 . . ?
C37 C38 H38B 109.5 . . ?
H38A C38 H38B 109.5 . . ?
C37 C38 H38C 109.5 . . ?
H38A C38 H38C 109.5 . . ?
H38B C38 H38C 109.5 . . ?
C19 C22 H22A 109.5 . . ?
C19 C22 H22B 109.5 . . ?
H22A C22 H22B 109.5 . . ?
C19 C22 H22C 109.5 . . ?
H22A C22 H22C 109.5 . . ?
H22B C22 H22C 109.5 . . ?
C37 C39 H39A 109.5 . . ?
C37 C39 H39B 109.5 . . ?
H39A C39 H39B 109.5 . . ?
C37 C39 H39C 109.5 . . ?
H39A C39 H39C 109.5 . . ?
H39B C39 H39C 109.5 . . ?
C19 C21 H21A 109.5 . . ?
C19 C21 H21B 109.5 . . ?
H21A C21 H21B 109.5 . . ?
C19 C21 H21C 109.5 . . ?
H21A C21 H21C 109.5 . . ?
H21B C21 H21C 109.5 . . ?
C23 C25 H25A 109.5 . . ?
C23 C25 H25B 109.5 . . ?
H25A C25 H25B 109.5 . . ?
C23 C25 H25C 109.5 . . ?
H25A C25 H25C 109.5 . . ?
H25B C25 H25C 109.5 . . ?
C37 C40 H40A 109.5 . . ?
C37 C40 H40B 109.5 . . ?
H40A C40 H40B 109.5 . . ?
C37 C40 H40C 109.5 . . ?
H40A C40 H40C 109.5 . . ?
H40B C40 H40C 109.5 . . ?
C23 C24 H24A 109.5 . . ?
C23 C24 H24B 109.5 . . ?
H24A C24 H24B 109.5 . . ?
C23 C24 H24C 109.5 . . ?
H24A C24 H24C 109.5 . . ?
H24B C24 H24C 109.5 . . ?
C19 C20 H20A 109.5 . . ?
C19 C20 H20B 109.5 . . ?
H20A C20 H20B 109.5 . . ?
C19 C20 H20C 109.5 . . ?
H20A C20 H20C 109.5 . . ?
H20B C20 H20C 109.5 . . ?
C23 C26 H26A 109.5 . . ?
C23 C26 H26B 109.5 . . ?
H26A C26 H26B 109.5 . . ?
C23 C26 H26C 109.5 . . ?
H26A C26 H26C 109.5 . . ?
H26B C26 H26C 109.5 . . ?
N4 C46 C45 176.0(15) . . ?
O5 C47 C48 112.3(9) . . ?

loop_
_geom_bond_atom_site_label_1
_geom_bond_atom_site_label_2
_geom_bond_distance
_geom_bond_site_symmetry_2
_geom_bond_publ_flag
Fe1 O2 1.891(2) . ?
Fe1 O1 1.893(3) . ?
Fe1 O3 2.040(3) . ?
Fe1 N2 2.148(3) . ?
Fe1 N3 2.201(3) . ?
Fe1 N1 2.375(3) . ?
O1 C18 1.348(4) . ?
O2 C32 1.356(4) . ?
O3 C30 1.279(5) . ?
N3 C29 1.468(4) . ?
N3 C27 1.479(5) . ?
N3 C28 1.497(4) . ?
N1 C1 1.331(5) . ?
N1 C12 1.354(4) . ?
O4 C30 1.230(5) . ?
C13 C14 1.392(5) . ?
C13 C18 1.402(5) . ?
C13 C27 1.512(5) . ?
N2 C10 1.321(5) . ?
N2 C11 1.368(5) . ?
C35 C34 1.387(5) . ?
C35 C36 1.392(5) . ?
C35 C37 1.540(5) . ?
C18 C17 1.420(5) . ?
C36 C31 1.387(5) . ?
C36 H36 0.9300 . ?
C32 C31 1.394(5) . ?
C32 C33 1.419(5) . ?
C16 C17 1.379(5) . ?
C16 C15 1.399(6) . ?
C16 H16 0.9300 . ?
C12 C4 1.412(5) . ?
C12 C11 1.439(5) . ?
C34 C33 1.391(5) . ?
C34 H34 0.9300 . ?
C7 C11 1.396(5) . ?
C7 C8 1.400(6) . ?
C7 C6 1.426(6) . ?
C4 C3 1.402(6) . ?
C4 C5 1.440(6) . ?
C14 C15 1.380(5) . ?
C14 H14 0.9300 . ?
C31 C28 1.506(5) . ?
C33 C41 1.529(5) . ?
C17 C23 1.532(6) . ?
C27 H27A 0.9700 . ?
C27 H27B 0.9700 . ?
C15 C19 1.538(6) . ?
C29 C30 1.523(5) . ?
C29 H29A 0.9700 . ?
C29 H29B 0.9700 . ?
C41 C43 1.534(6) . ?
C41 C42 1.540(6) . ?
C41 C44 1.546(6) . ?
C1 C2 1.397(6) . ?
C1 H1 0.9300 . ?
C5 C6 1.329(6) . ?
C5 H5 0.9300 . ?
C28 H28A 0.9700 . ?
C28 H28B 0.9700 . ?
C10 C9 1.386(5) . ?
C10 H10 0.9300 . ?
C3 C2 1.360(6) . ?
C3 H3 0.9300 . ?
C37 C38 1.514(6) . ?
C37 C40 1.526(6) . ?
C37 C39 1.535(6) . ?
C19 C21 1.522(7) . ?
C19 C20 1.523(7) . ?
C19 C22 1.544(7) . ?
C23 C24 1.517(7) . ?
C23 C25 1.529(6) . ?
C23 C26 1.541(6) . ?
C6 H6 0.9300 . ?
C8 C9 1.365(6) . ?
C8 H8 0.9300 . ?
C9 H9 0.9300 . ?
C44 H44A 0.9600 . ?
C44 H44B 0.9600 . ?
C44 H44C 0.9600 . ?
C2 H2 0.9300 . ?
C42 H42A 0.9600 . ?
C42 H42B 0.9600 . ?
C42 H42C 0.9600 . ?
C43 H43A 0.9600 . ?
C43 H43B 0.9600 . ?
C43 H43C 0.9600 . ?
C38 H38A 0.9600 . ?
C38 H38B 0.9600 . ?
C38 H38C 0.9600 . ?
C22 H22A 0.9600 . ?
C22 H22B 0.9600 . ?
C22 H22C 0.9600 . ?
C39 H39A 0.9600 . ?
C39 H39B 0.9600 . ?
C39 H39C 0.9600 . ?
C21 H21A 0.9600 . ?
C21 H21B 0.9600 . ?
C21 H21C 0.9600 . ?
C25 H25A 0.9600 . ?
C25 H25B 0.9600 . ?
C25 H25C 0.9600 . ?
C40 H40A 0.9600 . ?
C40 H40B 0.9600 . ?
C40 H40C 0.9600 . ?
N4 C46 1.201(13) . ?
C24 H24A 0.9600 . ?
C24 H24B 0.9600 . ?
C24 H24C 0.9600 . ?
C20 H20A 0.9600 . ?
C20 H20B 0.9600 . ?
C20 H20C 0.9600 . ?
C26 H26A 0.9600 . ?
C26 H26B 0.9600 . ?
C26 H26C 0.9600 . ?
O5 C47 1.335(8) . ?
C46 C45 1.328(14) . ?
C48 C47 1.494(12) . ?
